data_2100566
loop_
_publ_author_name
'P. A. McGregor'
'D. R. Allan'
'S. Parsons'
'S. J. Clark'

_publ_section_title
;
Hexamer formation in tertiary butyl alcohol (2-methyl-2-propanol,
C4H10O)
;
_journal_coeditor_code WS5038
_journal_date_accepted 2006-04-27
_journal_date_recd_electronic 2005-10-27
_journal_issue 4
_journal_name_full 'Acta Crystallographica, Section B'
_journal_page_first 599
_journal_page_last 605
_journal_paper_category FA
_journal_paper_doi 10.1107/S0108768106015424
_journal_volume 62
_journal_year 2006
_chemical_formula_sum 'C4 H10 O'
_space_group_IT_number 2
_symmetry_cell_setting triclinic
_symmetry_space_group_name_Hall '-P 1'
_symmetry_space_group_name_H-M 'P -1'
_cell_angle_alpha 86.373
_cell_angle_beta 78.776
_cell_angle_gamma 76.363
_cell_length_a 6.2027
_cell_length_b 9.1431
_cell_length_c 14.7554
_cell_volume 797.53
_cod_data_source_file ws5038.cif
_cod_database_code 2100566

loop_
_symmetry_equiv_pos_site_id
_symmetry_equiv_pos_as_xyz
1 x,y,z
2 -x,-y,-z

loop_
_atom_site_type_symbol
_atom_site_label
_atom_site_fract_x
_atom_site_fract_y
_atom_site_fract_z
O O2 0.53198 0.28272 0.68885
H H29 0.37822 0.34973 0.70619
C C5 0.52412 0.17916 0.62042
C C6 0.76714 0.09249 0.58756
H H10 0.77751 -0.02729 0.57951
H H11 0.86871 0.10225 0.63848
H H12 0.84544 0.13661 0.52185
C C7 0.42648 0.26982 0.5424
H H13 0.42581 0.19712 0.48679
H H14 0.52536 0.35204 0.51377
H H15 0.25426 0.33295 0.5666
C C8 0.37873 0.07203 0.66551
H H16 0.3612 -0.00329 0.61435
H H17 0.21029 0.133 0.69696
H H18 0.45401 0.00252 0.71923
O O3 0.20108 0.70248 0.19171
H H30 0.2967 0.71634 0.23668
C C9 0.26605 0.7749 0.1051
C C10 0.1192 0.74228 0.04098
H H19 0.09424 0.83277 -0.01072
H H20 0.19431 0.63652 0.0051
H H21 -0.04605 0.73522 0.08031
C C11 0.51749 0.71402 0.06752
H H22 0.60104 0.8054 0.04353
H H23 0.60557 0.64958 0.11947
H H24 0.54292 0.64156 0.00882
C C12 0.21459 0.9437 0.11962
H H25 0.28685 0.96832 0.17724
H H26 0.28463 1.00317 0.05852
H H27 0.0321 0.98866 0.13489
O O4 -0.1043 0.55049 0.2673
H H58 0.00312 0.60675 0.23024
C C13 0.01024 0.39383 0.27218
C C14 -0.17037 0.3039 0.29537
H H31 -0.26212 0.32368 0.36606
H H32 -0.29188 0.33645 0.24927
H H33 -0.0942 0.18374 0.28809
C C15 0.15459 0.35157 0.17798
H H34 0.26239 0.43021 0.15483
H H35 0.2635 0.23957 0.17871
H H36 0.04766 0.35341 0.12715
C C16 0.15035 0.37299 0.34759
H H37 0.24481 0.46056 0.34328
H H38 0.04312 0.37998 0.41621
H H39 0.27073 0.26408 0.34293
